data_4118038
loop_
_publ_author_name
'Irene Bassanetti'
'Francesco Mezzadri'
'Angiolina Comotti'
'Piero Sozzani'
'Marcello Gennari'
'Gianluca Calestani'
'Luciano Marchi\`o'

_publ_section_title
;
 Influence of Anions in Silver Supramolecular Frameworks: Structural
 Characteristics and Sorption Properties.
;
_journal_name_full 'Journal of the American Chemical Society'
_journal_page_first 9142
_journal_page_last 9145
_journal_paper_doi 10.1021/ja303940d
_journal_volume 134
_journal_year 2012
_chemical_formula_moiety 'C144 H144 Ag6 F18 N24 O18 S12, 2(C6 H14), 12(C4 H8 O)'
_chemical_formula_sum 'C204 H268 Ag6 F18 N24 O30 S12'
_chemical_formula_weight 4910.36
_chemical_name_systematic
;
 ?
;
_space_group_IT_number 148
_symmetry_cell_setting trigonal
_symmetry_space_group_name_Hall '-R 3'
_symmetry_space_group_name_H-M 'R -3 :H'
_atom_sites_solution_hydrogens geom
_atom_sites_solution_primary direct
_atom_sites_solution_secondary difmap
_audit_creation_method SHELXL-97
_cell_angle_alpha 90.00
_cell_angle_beta 90.00
_cell_angle_gamma 120.00
_cell_formula_units_Z 3
_cell_length_a 29.434(1)
_cell_length_b 29.434(1)
_cell_length_c 22.407(1)
_cell_measurement_reflns_used 18487
_cell_measurement_temperature 205(2)
_cell_measurement_theta_max 27.03
_cell_measurement_theta_min 1.21
_cell_volume 16811.7(11)
_computing_cell_refinement Saint
_computing_data_collection Smart
_computing_data_reduction Saint
_computing_structure_refinement 'SHELXL-97 (Sheldrick, 1997)'
_computing_structure_solution Sir97
_diffrn_ambient_temperature 205(2)
_diffrn_measured_fraction_theta_full 0.999
_diffrn_measured_fraction_theta_max 0.999
_diffrn_measurement_device_type 'Bruker Smart 1000 CCD'
_diffrn_measurement_method 'Theta & omega scan'
_diffrn_radiation_monochromator graphite
_diffrn_radiation_source 'fine-focus sealed tube'
_diffrn_radiation_type MoK\a
_diffrn_radiation_wavelength 0.71073
_diffrn_reflns_av_R_equivalents 0.0641
_diffrn_reflns_av_sigmaI/netI 0.0523
_diffrn_reflns_limit_h_max 37
_diffrn_reflns_limit_h_min -37
_diffrn_reflns_limit_k_max 37
_diffrn_reflns_limit_k_min -37
_diffrn_reflns_limit_l_max 28
_diffrn_reflns_limit_l_min -28
_diffrn_reflns_number 66483
_diffrn_reflns_theta_full 27.03
_diffrn_reflns_theta_max 27.03
_diffrn_reflns_theta_min 1.21
_diffrn_standards_decay_% none
_exptl_absorpt_coefficient_mu 0.711
_exptl_absorpt_correction_T_max 1.000
_exptl_absorpt_correction_T_min 0.745
_exptl_absorpt_correction_type multi-scan
_exptl_absorpt_process_details SADABS
_exptl_crystal_colour colorless
_exptl_crystal_density_diffrn 1.455
_exptl_crystal_description prism
_exptl_crystal_F_000 7608
_exptl_crystal_size_max 0.38
_exptl_crystal_size_mid 0.20
_exptl_crystal_size_min 0.11
_refine_diff_density_max 1.436
_refine_diff_density_min -0.586
_refine_diff_density_rms 0.080
_refine_ls_extinction_method none
_refine_ls_goodness_of_fit_ref 1.002
_refine_ls_hydrogen_treatment constr
_refine_ls_matrix_type full
_refine_ls_number_parameters 433
_refine_ls_number_reflns 8189
_refine_ls_number_restraints 27
_refine_ls_restrained_S_all 1.003
_refine_ls_R_factor_all 0.1026
_refine_ls_R_factor_gt 0.0505
_refine_ls_shift/su_max 0.000
_refine_ls_shift/su_mean 0.000
_refine_ls_structure_factor_coef Fsqd
_refine_ls_weighting_details 'calc w=1/[\s^2^(Fo^2^)+(0.0787P)^2^+0.0000P] where P=(Fo^2^+2Fc^2^)/3'
_refine_ls_weighting_scheme calc
_refine_ls_wR_factor_gt 0.1291
_refine_ls_wR_factor_ref 0.1497
_reflns_number_gt 4457
_reflns_number_total 8189
_reflns_threshold_expression >2sigma(I)
_cod_data_source_file ja303940d_si_004.cif
_cod_data_source_block ib128
_cod_original_sg_symbol_H-M 'R -3'
_cod_database_code 4118038

loop_
_symmetry_equiv_pos_as_xyz
'x, y, z'
'-y, x-y, z'
'-x+y, -x, z'
'x+2/3, y+1/3, z+1/3'
'-y+2/3, x-y+1/3, z+1/3'
'-x+y+2/3, -x+1/3, z+1/3'
'x+1/3, y+2/3, z+2/3'
'-y+1/3, x-y+2/3, z+2/3'
'-x+y+1/3, -x+2/3, z+2/3'
'-x, -y, -z'
'y, -x+y, -z'
'x-y, x, -z'
'-x+2/3, -y+1/3, -z+1/3'
'y+2/3, -x+y+1/3, -z+1/3'
'x-y+2/3, x+1/3, -z+1/3'
'-x+1/3, -y+2/3, -z+2/3'
'y+1/3, -x+y+2/3, -z+2/3'
'x-y+1/3, x+2/3, -z+2/3'

loop_
_atom_site_label
_atom_site_type_symbol
_atom_site_fract_x
_atom_site_fract_y
_atom_site_fract_z
_atom_site_U_iso_or_equiv
_atom_site_adp_type
_atom_site_occupancy
_atom_site_symmetry_multiplicity
_atom_site_calc_flag
_atom_site_refinement_flags
_atom_site_disorder_assembly
_atom_site_disorder_group
Ag Ag 0.216461(13) -0.052312(13) 0.551800(15) 0.05920(14) Uani 1 1 d . . .
S13 S 0.03906(4) -0.19815(4) 0.43352(4) 0.0534(3) Uani 1 1 d . . .
S14 S 0.34964(5) 0.00388(6) 0.52627(8) 0.0841(4) Uani 1 1 d . . .
C73 C 0.04341(16) -0.15749(17) 0.37251(17) 0.0539(10) Uani 1 1 d . . .
N11 N 0.15330(12) -0.15684(14) 0.48397(14) 0.0501(8) Uani 1 1 d . . .
C93 C 0.08470(14) -0.15119(15) 0.54134(16) 0.0467(9) Uani 1 1 d . . .
N12 N 0.14759(12) -0.17322(12) 0.58881(14) 0.0488(8) Uani 1 1 d . . .
C63 C 0.08316(19) -0.10534(18) 0.3699(2) 0.0664(12) Uani 1 1 d . . .
H63 H 0.1058 -0.0902 0.4021 0.080 Uiso 1 1 calc R . .
C103 C 0.08718(16) -0.12281(17) 0.59161(17) 0.0547(10) Uani 1 1 d . . .
H103 H 0.1102 -0.1190 0.6222 0.066 Uiso 1 1 calc R . .
O24 O 0.30680(17) 0.00340(17) 0.49486(18) 0.1055(13) Uani 1 1 d . . .
C133 C 0.01738(17) -0.13426(18) 0.50334(19) 0.0615(11) Uani 1 1 d . . .
H133 H -0.0067 -0.1386 0.4738 0.074 Uiso 1 1 calc R . .
C23 C 0.0100(2) -0.1797(2) 0.3252(2) 0.0743(14) Uani 1 1 d . . .
H23 H -0.0171 -0.2144 0.3270 0.089 Uiso 1 1 calc R . .
N22 N 0.19065(13) -0.12635(13) 0.60364(15) 0.0528(8) Uani 1 1 d . . .
O14 O 0.3476(3) 0.0072(2) 0.5858(2) 0.167(3) Uani 1 1 d . . .
N21 N 0.17531(13) -0.10536(15) 0.46786(14) 0.0588(9) Uani 1 1 d . . .
O34 O 0.39742(18) 0.0395(2) 0.4943(2) 0.1324(17) Uani 1 1 d . . .
C123 C 0.02234(18) -0.10512(19) 0.5536(2) 0.0663(12) Uani 1 1 d . . .
H123 H 0.0024 -0.0889 0.5577 0.080 Uiso 1 1 calc R . .
C83 C 0.04870(15) -0.15725(16) 0.49706(16) 0.0513(10) Uani 1 1 d . . .
C13 C 0.11828(14) -0.17731(16) 0.53493(16) 0.0483(9) Uani 1 1 d . . .
H13 H 0.0943 -0.2147 0.5276 0.058 Uiso 1 1 calc R . .
C22 C 0.17437(19) -0.1863(2) 0.6740(2) 0.0708(13) Uani 1 1 d . . .
H22 H 0.1774 -0.2016 0.7090 0.085 Uiso 1 1 calc R . .
C32 C 0.13653(17) -0.21033(17) 0.63078(19) 0.0582(11) Uani 1 1 d . . .
C31 C 0.16690(17) -0.1841(2) 0.4458(2) 0.0634(12) Uani 1 1 d . . .
C53 C 0.0888(2) -0.0763(2) 0.3195(2) 0.0823(15) Uani 1 1 d . . .
H53 H 0.1153 -0.0414 0.3178 0.099 Uiso 1 1 calc R . .
C113 C 0.05683(17) -0.10026(18) 0.59757(19) 0.0627(12) Uani 1 1 d . . .
H113 H 0.0595 -0.0813 0.6319 0.075 Uiso 1 1 calc R . .
C12 C 0.20677(17) -0.13551(18) 0.65580(19) 0.0603(11) Uani 1 1 d . . .
C41 C 0.2314(2) -0.0500(2) 0.3862(3) 0.106(2) Uani 1 1 d . . .
H21A H 0.2407 -0.0216 0.4137 0.159 Uiso 1 1 calc R . .
H21B H 0.2093 -0.0488 0.3555 0.159 Uiso 1 1 calc R . .
H21C H 0.2627 -0.0467 0.3686 0.159 Uiso 1 1 calc R . .
C21 C 0.19817(18) -0.1493(2) 0.4048(2) 0.0760(15) Uani 1 1 d . . .
H31 H 0.2140 -0.1561 0.3728 0.091 Uiso 1 1 calc R . .
C11 C 0.20253(18) -0.1013(2) 0.41884(19) 0.0688(13) Uani 1 1 d . . .
F34 F 0.3795(2) -0.0639(2) 0.5417(3) 0.203(3) Uani 1 1 d . . .
C42 C 0.2553(2) -0.0922(2) 0.6851(2) 0.0926(17) Uani 1 1 d . . .
H42A H 0.2839 -0.0986 0.6799 0.139 Uiso 1 1 calc R . .
H42B H 0.2488 -0.0911 0.7269 0.139 Uiso 1 1 calc R . .
H42C H 0.2639 -0.0592 0.6671 0.139 Uiso 1 1 calc R . .
C52 C 0.0907(2) -0.26527(18) 0.6267(2) 0.0849(16) Uani 1 1 d . . .
H52A H 0.0596 -0.2640 0.6166 0.127 Uiso 1 1 calc R . .
H52B H 0.0857 -0.2826 0.6644 0.127 Uiso 1 1 calc R . .
H52C H 0.0974 -0.2843 0.5965 0.127 Uiso 1 1 calc R . .
C33 C 0.0171(3) -0.1495(3) 0.2741(2) 0.0961(18) Uani 1 1 d . . .
H33 H -0.0049 -0.1647 0.2415 0.115 Uiso 1 1 calc R . .
F14 F 0.2955(2) -0.09674(18) 0.5309(3) 0.178(2) Uani 1 1 d . . .
F24 F 0.3448(3) -0.06816(19) 0.4585(3) 0.199(3) Uani 1 1 d . . .
C43 C 0.0555(3) -0.0987(2) 0.2713(2) 0.0895(17) Uani 1 1 d . . .
H43 H 0.0595 -0.0790 0.2372 0.107 Uiso 1 1 calc R . .
C51 C 0.1478(2) -0.2417(2) 0.4541(3) 0.0963(18) Uani 1 1 d . . .
H51A H 0.1104 -0.2613 0.4487 0.144 Uiso 1 1 calc R . .
H51B H 0.1564 -0.2476 0.4935 0.144 Uiso 1 1 calc R . .
H51C H 0.1643 -0.2528 0.4252 0.144 Uiso 1 1 calc R . .
C14 C 0.3424(3) -0.0572(3) 0.5107(4) 0.130(3) Uani 1 1 d . . .
O1A O 0.1807(6) 0.0514(6) 0.2457(5) 0.250(5) Uani 1 1 d . . .
C2A C 0.1647(6) 0.0383(6) 0.1920(9) 0.262(8) Uani 1 1 d . . .
H2A1 H 0.1328 0.0398 0.1854 0.314 Uiso 1 1 calc R . .
H2A2 H 0.1575 0.0030 0.1838 0.314 Uiso 1 1 calc R . .
C3A C 0.2067(7) 0.0759(9) 0.1538(5) 0.234(8) Uani 1 1 d . . .
H3A1 H 0.2162 0.0578 0.1244 0.281 Uiso 1 1 calc R . .
H3A2 H 0.1959 0.0978 0.1330 0.281 Uiso 1 1 calc R . .
C4A C 0.2469(6) 0.1047(4) 0.1893(10) 0.234(8) Uani 1 1 d . . .
H4A1 H 0.2549 0.1409 0.1895 0.281 Uiso 1 1 calc R . .
H4A2 H 0.2778 0.1036 0.1766 0.281 Uiso 1 1 calc R . .
C5A C 0.2314(6) 0.0832(10) 0.2430(7) 0.363(17) Uani 1 1 d . . .
H5A1 H 0.2492 0.0640 0.2529 0.436 Uiso 1 1 calc R . .
H5A2 H 0.2414 0.1108 0.2723 0.436 Uiso 1 1 calc R . .
C2B C 0.2965(17) -0.1915(16) 0.6130(18) 0.348(12) Uiso 0.554(17) 1 d PD A 1
H2B1 H 0.2814 -0.1965 0.6526 0.417 Uiso 0.554(17) 1 calc PR A 1
H2B2 H 0.3096 -0.1556 0.6004 0.417 Uiso 0.554(17) 1 calc PR A 1
O1B O 0.2588(10) -0.2294(14) 0.5698(15) 0.348(12) Uiso 0.554(17) 1 d PD A 1
C5B C 0.2681(15) -0.2740(14) 0.5605(16) 0.348(12) Uiso 0.554(17) 1 d PD A 1
H5B1 H 0.2819 -0.2727 0.5208 0.417 Uiso 0.554(17) 1 calc PR A 1
H5B2 H 0.2359 -0.3072 0.5654 0.417 Uiso 0.554(17) 1 calc PR A 1
C3B C 0.3397(10) -0.2070(13) 0.6104(16) 0.348(12) Uiso 0.554(17) 1 d PD A 1
H3B1 H 0.3614 -0.1927 0.5751 0.417 Uiso 0.554(17) 1 calc PR A 1
H3B2 H 0.3619 -0.1949 0.6455 0.417 Uiso 0.554(17) 1 calc PR A 1
C4B C 0.3081(15) -0.2671(13) 0.6080(15) 0.348(12) Uiso 0.554(17) 1 d PD A 1
H4B1 H 0.3295 -0.2820 0.5957 0.417 Uiso 0.554(17) 1 calc PR A 1
H4B2 H 0.2915 -0.2822 0.6459 0.417 Uiso 0.554(17) 1 calc PR A 1
O1C O 0.2632(14) -0.2487(14) 0.6555(12) 0.332(14) Uiso 0.446(17) 1 d PD A 2
C2C C 0.2217(14) -0.2732(15) 0.602(2) 0.332(14) Uiso 0.446(17) 1 d PD A 2
H2C1 H 0.2207 -0.3037 0.5845 0.399 Uiso 0.446(17) 1 calc PR A 2
H2C2 H 0.1867 -0.2814 0.6140 0.399 Uiso 0.446(17) 1 calc PR A 2
C5C C 0.309(2) -0.198(2) 0.6350(17) 0.332(14) Uiso 0.446(17) 1 d PD A 2
H5C1 H 0.3415 -0.1930 0.6525 0.399 Uiso 0.446(17) 1 calc PR A 2
H5C2 H 0.3046 -0.1686 0.6444 0.399 Uiso 0.446(17) 1 calc PR A 2
C3C C 0.2490(16) -0.2243(19) 0.5617(19) 0.332(14) Uiso 0.446(17) 1 d PD A 2
H3C1 H 0.2363 -0.2328 0.5210 0.399 Uiso 0.446(17) 1 calc PR A 2
H3C2 H 0.2430 -0.1966 0.5762 0.399 Uiso 0.446(17) 1 calc PR A 2
C4C C 0.3075(14) -0.2077(16) 0.5655(16) 0.332(14) Uiso 0.446(17) 1 d PD A 2
H4C1 H 0.3300 -0.1760 0.5432 0.399 Uiso 0.446(17) 1 calc PR A 2
H4C2 H 0.3145 -0.2355 0.5546 0.399 Uiso 0.446(17) 1 calc PR A 2
C1S C -0.0033 0.0270 0.3504 0.288 Uiso 0.33 1 d PD B -3
H1S1 H 0.0159 0.0372 0.3873 0.431 Uiso 0.33 1 calc PR B -3
H1S2 H -0.0378 -0.0022 0.3574 0.431 Uiso 0.33 1 calc PR B -3
H1S3 H -0.0060 0.0559 0.3348 0.431 Uiso 0.33 1 calc PR B -3
C4S C -0.002(3) 0.0137(13) 0.2045(11) 0.26(2) Uiso 0.33 1 d PD B -3
H4S1 H 0.0358 0.0357 0.2000 0.317 Uiso 0.33 1 calc PR B -3
H4S2 H -0.0166 0.0362 0.2124 0.317 Uiso 0.33 1 calc PR B -3
C5S C -0.0256(12) -0.0174(10) 0.1465(13) 0.41(4) Uiso 0.33 1 d PD B -3
H5S1 H -0.0561 -0.0156 0.1340 0.486 Uiso 0.33 1 calc PR B -3
H5S2 H -0.0350 -0.0539 0.1510 0.486 Uiso 0.33 1 calc PR B -3
C2S C 0.0253(9) 0.0112(15) 0.3054(12) 0.202(16) Uiso 0.33 1 d PD B -3
H2S1 H 0.0395 -0.0083 0.3255 0.242 Uiso 0.33 1 calc PR B -3
H2S2 H 0.0543 0.0423 0.2877 0.242 Uiso 0.33 1 calc PR B -3
C3S C -0.0137(12) -0.0234(8) 0.2561(10) 0.139(10) Uiso 0.33 1 d PD B -3
H3S1 H -0.0079 -0.0520 0.2451 0.166 Uiso 0.33 1 calc PR B -3
H3S2 H -0.0497 -0.0378 0.2693 0.166 Uiso 0.33 1 calc PR B -3
C6S C 0.0203 0.0115 0.1024 0.34(4) Uiso 0.17 1 d PD B -3
H6S1 H 0.0095 -0.0034 0.0633 0.513 Uiso 0.17 1 calc PR B -3
H6S2 H 0.0495 0.0080 0.1152 0.513 Uiso 0.17 1 calc PR B -3
H6S3 H 0.0305 0.0480 0.1012 0.513 Uiso 0.17 1 calc PR B -3
C6B C -0.0196 -0.0661 0.1510 0.34(4) Uiso 0.17 1 d PD C -4
H6B1 H -0.0363 -0.0898 0.1209 0.513 Uiso 0.17 1 d P D -4
H6B2 H -0.0430 -0.0872 0.1900 0.513 Uiso 0.17 1 d P E -4
H6B3 H 0.0133 -0.0600 0.1617 0.513 Uiso 0.17 1 d P F -4

loop_
_atom_site_aniso_label
_atom_site_aniso_U_11
_atom_site_aniso_U_22
_atom_site_aniso_U_33
_atom_site_aniso_U_23
_atom_site_aniso_U_13
_atom_site_aniso_U_12
Ag 0.0630(2) 0.0536(2) 0.0563(2) 0.00072(15) 0.00064(16) 0.02564(17)
S13 0.0520(6) 0.0610(6) 0.0452(6) -0.0083(5) -0.0098(5) 0.0267(5)
S14 0.0638(8) 0.0878(10) 0.0991(11) -0.0034(8) 0.0069(8) 0.0367(7)
C73 0.057(2) 0.066(3) 0.038(2) -0.0065(19) -0.0015(19) 0.030(2)
N11 0.0455(18) 0.062(2) 0.0389(18) -0.0049(16) -0.0008(14) 0.0242(17)
C93 0.040(2) 0.055(2) 0.038(2) 0.0026(17) 0.0039(16) 0.0179(18)
N12 0.0504(19) 0.0503(19) 0.0409(18) 0.0002(15) -0.0061(15) 0.0216(16)
C63 0.076(3) 0.066(3) 0.053(3) -0.003(2) -0.004(2) 0.033(3)
C103 0.048(2) 0.074(3) 0.037(2) -0.0049(19) 0.0008(18) 0.026(2)
O24 0.122(3) 0.125(3) 0.088(3) 0.012(2) -0.008(2) 0.076(3)
C133 0.056(3) 0.080(3) 0.053(3) -0.005(2) -0.005(2) 0.038(2)
C23 0.080(3) 0.076(3) 0.052(3) -0.006(2) -0.013(2) 0.028(3)
N22 0.0502(19) 0.054(2) 0.049(2) -0.0074(16) -0.0136(16) 0.0226(17)
O14 0.316(8) 0.224(6) 0.069(3) -0.007(3) -0.025(4) 0.216(6)
N21 0.057(2) 0.071(2) 0.0388(19) 0.0037(17) 0.0074(16) 0.0239(19)
O34 0.097(3) 0.129(4) 0.156(4) -0.007(3) 0.020(3) 0.044(3)
C123 0.062(3) 0.083(3) 0.062(3) -0.010(2) 0.004(2) 0.043(3)
C83 0.048(2) 0.059(2) 0.040(2) -0.0031(18) 0.0000(18) 0.021(2)
C13 0.044(2) 0.053(2) 0.039(2) -0.0040(18) -0.0036(17) 0.0175(19)
C22 0.078(3) 0.075(3) 0.053(3) 0.009(2) -0.015(2) 0.034(3)
C32 0.065(3) 0.060(3) 0.046(2) 0.005(2) -0.002(2) 0.028(2)
C31 0.049(2) 0.085(3) 0.053(3) -0.020(2) -0.005(2) 0.031(2)
C53 0.099(4) 0.067(3) 0.069(3) 0.003(3) 0.004(3) 0.032(3)
C113 0.062(3) 0.079(3) 0.048(3) -0.014(2) 0.004(2) 0.036(3)
C12 0.061(3) 0.069(3) 0.048(3) -0.008(2) -0.014(2) 0.030(2)
C41 0.093(4) 0.125(5) 0.060(3) 0.022(3) 0.023(3) 0.024(4)
C21 0.056(3) 0.111(4) 0.050(3) -0.017(3) 0.003(2) 0.033(3)
C11 0.056(3) 0.092(4) 0.041(2) 0.000(2) 0.001(2) 0.024(3)
F34 0.213(6) 0.227(6) 0.266(8) -0.048(5) -0.046(5) 0.183(5)
C42 0.085(4) 0.098(4) 0.078(4) -0.019(3) -0.041(3) 0.034(3)
C52 0.086(4) 0.064(3) 0.074(3) 0.018(3) -0.009(3) 0.015(3)
C33 0.121(5) 0.111(5) 0.045(3) -0.007(3) -0.023(3) 0.050(4)
F14 0.175(5) 0.112(3) 0.251(6) 0.024(4) 0.073(4) 0.075(3)
F24 0.255(6) 0.125(4) 0.179(5) -0.025(3) 0.111(5) 0.069(4)
C43 0.127(5) 0.094(4) 0.049(3) 0.008(3) -0.001(3) 0.056(4)
C51 0.096(4) 0.091(4) 0.105(5) -0.025(3) 0.011(3) 0.049(4)
C14 0.119(6) 0.135(7) 0.137(7) 0.031(6) 0.065(5) 0.065(6)
O1A 0.281(14) 0.312(13) 0.147(7) 0.046(8) 0.061(9) 0.141(12)
C2A 0.200(14) 0.208(14) 0.249(18) -0.047(15) -0.016(16) 0.006(10)
C3A 0.186(13) 0.39(2) 0.130(9) 0.069(12) 0.031(9) 0.145(15)
C4A 0.178(13) 0.122(8) 0.43(3) 0.034(12) 0.101(16) 0.094(9)
C5A 0.120(10) 0.63(4) 0.159(12) -0.144(17) 0.022(9) 0.050(16)

loop_
_atom_type_symbol
_atom_type_description
_atom_type_scat_dispersion_real
_atom_type_scat_dispersion_imag
_atom_type_scat_source
C C 0.0033 0.0016 'International Tables Vol C Tables 4.2.6.8 and 6.1.1.4'
H H 0.0000 0.0000 'International Tables Vol C Tables 4.2.6.8 and 6.1.1.4'
N N 0.0061 0.0033 'International Tables Vol C Tables 4.2.6.8 and 6.1.1.4'
O O 0.0106 0.0060 'International Tables Vol C Tables 4.2.6.8 and 6.1.1.4'
F F 0.0171 0.0103 'International Tables Vol C Tables 4.2.6.8 and 6.1.1.4'
S S 0.1246 0.1234 'International Tables Vol C Tables 4.2.6.8 and 6.1.1.4'
Ag Ag -0.8971 1.1015 'International Tables Vol C Tables 4.2.6.8 and 6.1.1.4'

loop_
_geom_angle_atom_site_label_1
_geom_angle_atom_site_label_2
_geom_angle_atom_site_label_3
_geom_angle
_geom_angle_site_symmetry_3
N22 Ag N21 87.55(12) .
N22 Ag S13 140.43(9) 12_556
N21 Ag S13 126.49(9) 12_556
C73 S13 C83 102.98(19) .
C73 S13 Ag 110.56(14) 11_556
C83 S13 Ag 101.53(13) 11_556
O14 S14 O24 114.7(3) .
O14 S14 O34 120.0(4) .
O24 S14 O34 107.0(3) .
O14 S14 C14 106.8(4) .
O24 S14 C14 103.8(4) .
O34 S14 C14 102.7(3) .
C23 C73 C63 120.1(4) .
C23 C73 S13 118.7(4) .
C63 C73 S13 120.9(3) .
C31 N11 N21 111.8(3) .
C31 N11 C13 127.3(4) .
N21 N11 C13 120.9(3) .
C103 C93 C83 117.6(4) .
C103 C93 C13 121.8(3) .
C83 C93 C13 120.5(3) .
C32 N12 N22 111.9(3) .
C32 N12 C13 128.1(3) .
N22 N12 C13 119.8(3) .
C53 C63 C73 119.6(4) .
C53 C63 H63 120.2 .
C73 C63 H63 120.2 .
C113 C103 C93 121.7(4) .
C113 C103 H103 119.1 .
C93 C103 H103 119.1 .
C123 C133 C83 119.6(4) .
C123 C133 H133 120.2 .
C83 C133 H133 120.2 .
C73 C23 C33 119.0(5) .
C73 C23 H23 120.5 .
C33 C23 H23 120.5 .
C12 N22 N12 104.6(3) .
C12 N22 Ag 131.8(3) .
N12 N22 Ag 123.2(2) .
C11 N21 N11 104.4(4) .
C11 N21 Ag 120.8(3) .
N11 N21 Ag 109.0(2) .
C113 C123 C133 119.6(4) .
C113 C123 H123 120.2 .
C133 C123 H123 120.2 .
C93 C83 C133 120.6(4) .
C93 C83 S13 120.3(3) .
C133 C83 S13 118.9(3) .
N11 C13 N12 110.5(3) .
N11 C13 C93 111.6(3) .
N12 C13 C93 112.7(3) .
N11 C13 H13 107.3 .
N12 C13 H13 107.3 .
C93 C13 H13 107.3 .
C12 C22 C32 107.1(4) .
C12 C22 H22 126.4 .
C32 C22 H22 126.4 .
N12 C32 C22 105.6(4) .
N12 C32 C52 123.4(4) .
C22 C32 C52 131.1(4) .
C21 C31 N11 105.9(4) .
C21 C31 C51 132.1(5) .
N11 C31 C51 122.0(4) .
C63 C53 C43 120.5(5) .
C63 C53 H53 119.7 .
C43 C53 H53 119.7 .
C103 C113 C123 120.8(4) .
C103 C113 H113 119.6 .
C123 C113 H113 119.6 .
N22 C12 C22 110.8(4) .
N22 C12 C42 119.4(4) .
C22 C12 C42 129.8(4) .
C11 C41 H21A 109.5 .
C11 C41 H21B 109.5 .
H21A C41 H21B 109.5 .
C11 C41 H21C 109.5 .
H21A C41 H21C 109.5 .
H21B C41 H21C 109.5 .
C31 C21 C11 107.5(4) .
C31 C21 H31 126.3 .
C11 C21 H31 126.3 .
N21 C11 C21 110.4(4) .
N21 C11 C41 120.4(5) .
C21 C11 C41 129.1(5) .
C12 C42 H42A 109.5 .
C12 C42 H42B 109.5 .
H42A C42 H42B 109.5 .
C12 C42 H42C 109.5 .
H42A C42 H42C 109.5 .
H42B C42 H42C 109.5 .
C32 C52 H52A 109.5 .
C32 C52 H52B 109.5 .
H52A C52 H52B 109.5 .
C32 C52 H52C 109.5 .
H52A C52 H52C 109.5 .
H52B C52 H52C 109.5 .
C43 C33 C23 121.3(5) .
C43 C33 H33 119.4 .
C23 C33 H33 119.4 .
C33 C43 C53 119.4(5) .
C33 C43 H43 120.3 .
C53 C43 H43 120.3 .
C31 C51 H51A 109.5 .
C31 C51 H51B 109.5 .
H51A C51 H51B 109.5 .
C31 C51 H51C 109.5 .
H51A C51 H51C 109.5 .
H51B C51 H51C 109.5 .
F24 C14 F14 105.1(8) .
F24 C14 F34 106.6(7) .
F14 C14 F34 104.1(7) .
F24 C14 S14 118.2(7) .
F14 C14 S14 111.4(5) .
F34 C14 S14 110.4(7) .
C2A O1A C5A 106.8(13) .
O1A C2A C3A 106.2(13) .
O1A C2A H2A1 110.5 .
C3A C2A H2A1 110.5 .
O1A C2A H2A2 110.5 .
C3A C2A H2A2 110.5 .
H2A1 C2A H2A2 108.7 .
C4A C3A C2A 106.3(13) .
C4A C3A H3A1 110.5 .
C2A C3A H3A1 110.5 .
C4A C3A H3A2 110.5 .
C2A C3A H3A2 110.5 .
H3A1 C3A H3A2 108.7 .
C3A C4A C5A 104.8(13) .
C3A C4A H4A1 110.8 .
C5A C4A H4A1 110.8 .
C3A C4A H4A2 110.8 .
C5A C4A H4A2 110.8 .
H4A1 C4A H4A2 108.9 .
O1A C5A C4A 112.4(15) .
O1A C5A H5A1 109.1 .
C4A C5A H5A1 109.1 .
O1A C5A H5A2 109.1 .
C4A C5A H5A2 109.1 .
H5A1 C5A H5A2 107.9 .
O1B C2B C3B 100(2) .
O1B C2B H2B1 111.8 .
C3B C2B H2B1 111.8 .
O1B C2B H2B2 111.8 .
C3B C2B H2B2 111.8 .
H2B1 C2B H2B2 109.5 .
C2B O1B C5B 111.1(19) .
O1B C5B C4B 104.8(18) .
O1B C5B H5B1 110.8 .
C4B C5B H5B1 110.8 .
O1B C5B H5B2 110.8 .
C4B C5B H5B2 110.8 .
H5B1 C5B H5B2 108.9 .
C4B C3B C2B 103.1(19) .
C4B C3B H3B1 111.1 .
C2B C3B H3B1 111.1 .
C4B C3B H3B2 111.1 .
C2B C3B H3B2 111.1 .
H3B1 C3B H3B2 109.1 .
C5B C4B C3B 99.2(18) .
C5B C4B H4B1 111.9 .
C3B C4B H4B1 111.9 .
C5B C4B H4B2 111.9 .
C3B C4B H4B2 111.9 .
H4B1 C4B H4B2 109.6 .
C5C O1C C2C 109.0(19) .
C3C C2C O1C 95(2) .
C3C C2C H2C1 112.7 .
O1C C2C H2C1 112.7 .
C3C C2C H2C2 112.7 .
O1C C2C H2C2 112.7 .
H2C1 C2C H2C2 110.1 .
O1C C5C C4C 101(3) .
O1C C5C H5C1 111.5 .
C4C C5C H5C1 111.5 .
O1C C5C H5C2 111.5 .
C4C C5C H5C2 111.5 .
H5C1 C5C H5C2 109.3 .
C4C C3C C2C 104(2) .
C4C C3C H3C1 111.0 .
C2C C3C H3C1 111.0 .
C4C C3C H3C2 111.0 .
C2C C3C H3C2 111.0 .
H3C1 C3C H3C2 109.0 .
C3C C4C C5C 92(2) .
C3C C4C H4C1 113.2 .
C5C C4C H4C1 113.2 .
C3C C4C H4C2 113.2 .
C5C C4C H4C2 113.2 .
H4C1 C4C H4C2 110.6 .
C2S C1S H1S1 109.5 .
C2S C1S H1S2 109.5 .
H1S1 C1S H1S2 109.5 .
C2S C1S H1S3 109.5 .
H1S1 C1S H1S3 109.5 .
H1S2 C1S H1S3 109.5 .
C3S C4S C5S 110(2) .
C3S C4S H4S1 109.6 .
C5S C4S H4S1 109.6 .
C3S C4S H4S2 109.6 .
C5S C4S H4S2 109.6 .
H4S1 C4S H4S2 108.1 .
C4S C5S C6S 102(2) .
C4S C5S H5S1 111.4 .
C6S C5S H5S1 111.4 .
C4S C5S H5S2 111.4 .
C6S C5S H5S2 111.4 .
H5S1 C5S H5S2 109.3 .
C1S C2S C3S 109.2(18) .
C1S C2S H2S1 109.8 .
C3S C2S H2S1 109.8 .
C1S C2S H2S2 109.8 .
C3S C2S H2S2 109.8 .
H2S1 C2S H2S2 108.3 .
C4S C3S C2S 104(2) .
C4S C3S H3S1 110.9 .
C2S C3S H3S1 110.9 .
C4S C3S H3S2 110.9 .
C2S C3S H3S2 110.9 .
H3S1 C3S H3S2 108.9 .
C5S C6S H6S1 109.5 .
C5S C6S H6S2 109.5 .
H6S1 C6S H6S2 109.5 .
C5S C6S H6S3 109.5 .
H6S1 C6S H6S3 109.5 .
H6S2 C6S H6S3 109.5 .
H6B1 C6B H6B2 102.201(3) .
H6B1 C6B H6B3 116.742(1) .
H6B2 C6B H6B3 101.745(2) .

loop_
_geom_bond_atom_site_label_1
_geom_bond_atom_site_label_2
_geom_bond_distance
_geom_bond_site_symmetry_2
Ag N22 2.241(3) .
Ag N21 2.356(3) .
Ag S13 2.4642(11) 12_556
S13 C73 1.779(4) .
S13 C83 1.793(4) .
S13 Ag 2.4642(11) 11_556
S14 O14 1.341(5) .
S14 O24 1.438(4) .
S14 O34 1.455(5) .
S14 C14 1.736(9) .
C73 C23 1.370(6) .
C73 C63 1.390(6) .
N11 C31 1.362(5) .
N11 N21 1.366(5) .
N11 C13 1.452(5) .
C93 C103 1.382(5) .
C93 C83 1.396(5) .
C93 C13 1.533(5) .
N12 C32 1.352(5) .
N12 N22 1.368(4) .
N12 C13 1.453(5) .
C63 C53 1.374(7) .
C63 H63 0.9300 .
C103 C113 1.360(6) .
C103 H103 0.9300 .
C133 C123 1.379(6) .
C133 C83 1.397(6) .
C133 H133 0.9300 .
C23 C33 1.398(7) .
C23 H23 0.9300 .
N22 C12 1.339(5) .
N21 C11 1.329(5) .
C123 C113 1.369(6) .
C123 H123 0.9300 .
C13 H13 0.9800 .
C22 C12 1.372(6) .
C22 C32 1.375(6) .
C22 H22 0.9300 .
C32 C52 1.504(6) .
C31 C21 1.340(7) .
C31 C51 1.507(7) .
C53 C43 1.386(7) .
C53 H53 0.9300 .
C113 H113 0.9300 .
C12 C42 1.508(6) .
C41 C11 1.501(7) .
C41 H21A 0.9600 .
C41 H21B 0.9600 .
C41 H21C 0.9600 .
C21 C11 1.392(7) .
C21 H31 0.9300 .
F34 C14 1.390(10) .
C42 H42A 0.9600 .
C42 H42B 0.9600 .
C42 H42C 0.9600 .
C52 H52A 0.9600 .
C52 H52B 0.9600 .
C52 H52C 0.9600 .
C33 C43 1.352(8) .
C33 H33 0.9300 .
F14 C14 1.364(8) .
F24 C14 1.225(9) .
C43 H43 0.9300 .
C51 H51A 0.9600 .
C51 H51B 0.9600 .
C51 H51C 0.9600 .
O1A C2A 1.279(14) .
O1A C5A 1.308(15) .
C2A C3A 1.456(17) .
C2A H2A1 0.9700 .
C2A H2A2 0.9700 .
C3A C4A 1.322(16) .
C3A H3A1 0.9700 .
C3A H3A2 0.9700 .
C4A C5A 1.33(2) .
C4A H4A1 0.9700 .
C4A H4A2 0.9700 .
C5A H5A1 0.9700 .
C5A H5A2 0.9700 .
C2B O1B 1.475(19) .
C2B C3B 1.552(19) .
C2B H2B1 0.9700 .
C2B H2B2 0.9700 .
O1B C5B 1.485(19) .
C5B C4B 1.524(18) .
C5B H5B1 0.9700 .
C5B H5B2 0.9700 .
C3B C4B 1.534(18) .
C3B H3B1 0.9700 .
C3B H3B2 0.9700 .
C4B H4B1 0.9700 .
C4B H4B2 0.9700 .
O1C C5C 1.49(6) .
O1C C2C 1.60(4) .
C2C C3C 1.544(19) .
C2C H2C1 0.9700 .
C2C H2C2 0.9700 .
C5C C4C 1.579(19) .
C5C H5C1 0.9700 .
C5C H5C2 0.9700 .
C3C C4C 1.54(2) .
C3C H3C1 0.9700 .
C3C H3C2 0.9700 .
C4C H4C1 0.9700 .
C4C H4C2 0.9700 .
C1S C2S 1.529(18) .
C1S H1S1 0.9600 .
C1S H1S2 0.9600 .
C1S H1S3 0.9600 .
C4S C3S 1.505(18) .
C4S C5S 1.541(19) .
C4S H4S1 0.9700 .
C4S H4S2 0.9700 .
C5S C6S 1.54(2) .
C5S H5S1 0.9700 .
C5S H5S2 0.9700 .
C2S C3S 1.552(17) .
C2S H2S1 0.9700 .
C2S H2S2 0.9700 .
C3S H3S1 0.9700 .
C3S H3S2 0.9700 .
C6S H6S1 0.9600 .
C6S H6S2 0.9600 .
C6S H6S3 0.9600 .
C6B H6B1 0.9173 .
C6B H6B2 1.0921 .
C6B H6B3 0.9240 .
